data_2219926
loop_
_publ_author_name
'Yang, Lin Yan'
'Shi, Jing Min'

_publ_section_title Poly[tris[\m~2~-2-(pyrazol-1-yl)pyrazine]hexa-\m~1,3~-thiocyanato-tricadmium(II)]
_journal_coeditor_code LH2704
_journal_issue 11
_journal_name_full 'Acta Crystallographica Section E'
_journal_page_first m1387
_journal_paper_doi 10.1107/S1600536808032285
_journal_volume 64
_journal_year 2008
_chemical_formula_iupac '[Cd3 (N C S)6 (C7 H6 N4)2]'
_chemical_formula_moiety 'C20 H12 Cd3 N14 S6'
_chemical_formula_sum 'C20 H12 Cd3 N14 S6'
_chemical_formula_weight 978.00
_chemical_name_systematic
;
Poly[tris[\m~2~-2-(pyrazol-1-yl)pyrazine]hexa-\m~1,3~-thiocyanato-
tricadmium(II)]
;
_space_group_IT_number 2
_symmetry_cell_setting triclinic
_symmetry_space_group_name_Hall '-P 1'
_symmetry_space_group_name_H-M 'P -1'
_atom_sites_solution_hydrogens geom
_atom_sites_solution_primary direct
_atom_sites_solution_secondary difmap
_audit_creation_method SHELXL-97
_cell_angle_alpha 87.889(2)
_cell_angle_beta 85.173(2)
_cell_angle_gamma 68.060(2)
_cell_formula_units_Z 1
_cell_length_a 7.0309(9)
_cell_length_b 8.6178(12)
_cell_length_c 13.7373(18)
_cell_measurement_reflns_used 3404
_cell_measurement_temperature 298(2)
_cell_measurement_theta_max 28.233
_cell_measurement_theta_min 2.548
_cell_volume 769.32(18)
_computing_cell_refinement 'SAINT (Bruker, 1997)'
_computing_data_collection 'SMART (Bruker, 1997)'
_computing_data_reduction 'SAINT (Bruker, 1997)'
_computing_molecular_graphics 'SHELXTL (Sheldrick, 2008)'
_computing_publication_material 'SHELXTL (Sheldrick, 2008)'
_computing_structure_refinement 'SHELXTL (Sheldrick, 2008)'
_computing_structure_solution 'SHELXTL (Sheldrick, 2008)'
_diffrn_ambient_temperature 298(2)
_diffrn_measured_fraction_theta_full 0.975
_diffrn_measured_fraction_theta_max 0.975
_diffrn_measurement_device_type 'Bruker SMART APEX CCD'
_diffrn_measurement_method '\f and \w'
_diffrn_radiation_monochromator graphite
_diffrn_radiation_source 'fine-focus sealed tube'
_diffrn_radiation_type MoK\a
_diffrn_radiation_wavelength 0.71073
_diffrn_reflns_av_R_equivalents 0.0134
_diffrn_reflns_av_sigmaI/netI 0.0260
_diffrn_reflns_limit_h_max 8
_diffrn_reflns_limit_h_min -4
_diffrn_reflns_limit_k_max 10
_diffrn_reflns_limit_k_min -10
_diffrn_reflns_limit_l_max 16
_diffrn_reflns_limit_l_min -15
_diffrn_reflns_number 4043
_diffrn_reflns_theta_full 25.50
_diffrn_reflns_theta_max 25.50
_diffrn_reflns_theta_min 2.55
_exptl_absorpt_coefficient_mu 2.501
_exptl_absorpt_correction_T_max 0.7880
_exptl_absorpt_correction_T_min 0.4499
_exptl_absorpt_correction_type multi-scan
_exptl_absorpt_process_details '(SADABS; Sheldrick, 1996)'
_exptl_crystal_colour colorless
_exptl_crystal_density_diffrn 2.111
_exptl_crystal_density_method 'not measured'
_exptl_crystal_description bar
_exptl_crystal_F_000 470
_exptl_crystal_size_max 0.38
_exptl_crystal_size_mid 0.16
_exptl_crystal_size_min 0.10
_refine_diff_density_max 0.612
_refine_diff_density_min -0.514
_refine_ls_extinction_method none
_refine_ls_goodness_of_fit_ref 1.063
_refine_ls_hydrogen_treatment constr
_refine_ls_matrix_type full
_refine_ls_number_parameters 196
_refine_ls_number_reflns 2805
_refine_ls_number_restraints 0
_refine_ls_restrained_S_all 1.063
_refine_ls_R_factor_all 0.0236
_refine_ls_R_factor_gt 0.0219
_refine_ls_shift/su_max 0.001
_refine_ls_shift/su_mean 0.000
_refine_ls_structure_factor_coef Fsqd
_refine_ls_weighting_details 'calc w=1/[\s^2^(Fo^2^)+(0.0271P)^2^+0.3586P] where P=(Fo^2^+2Fc^2^)/3'
_refine_ls_weighting_scheme calc
_refine_ls_wR_factor_gt 0.0555
_refine_ls_wR_factor_ref 0.0563
_reflns_number_gt 2625
_reflns_number_total 2805
_reflns_threshold_expression I>2\s(I)
_cod_data_source_file lh2704.cif
_cod_data_source_block I
_cod_depositor_comments
;
The following automatic conversions were performed:
'_geom_bond_publ_flag' value 'Y' changed to 'y' according to
'/home/saulius/struct/CIF-dictionaries/cif_core.dic' dictionary named
'cif_core.dic' version 2.4.1 from 2010-06-29 (9
times).

'_geom_angle_publ_flag' value 'Y' changed to 'y' according to
'/home/saulius/struct/CIF-dictionaries/cif_core.dic' dictionary named
'cif_core.dic' version 2.4.1 from 2010-06-29 (21 time).

Automatic conversion script
Id: cif_fix_enum 1527 2010-12-29 10:47:43Z saulius 

The following automatic conversions were performed:

'_geom_bond_publ_flag' value 'Y' changed to 'y' according to
/home/saulius/struct/CIF-dictionaries/cif_core.dic dictionary named
'cif_core.dic' version 2.4.1 from 2010-06-29 (9
times).

'_geom_angle_publ_flag' value 'Y' changed to 'y' according
to /home/saulius/struct/CIF-dictionaries/cif_core.dic dictionary
named 'cif_core.dic' version 2.4.1 from 2010-06-29 (21 time).

Automatic conversion script
Id: cif_fix_values 1715 2011-07-08 13:25:40Z adriana 
;
_cod_database_code 2219926
_cod_database_fobs_code 2219926

loop_
_symmetry_equiv_pos_as_xyz
'x, y, z'
'-x, -y, -z'

loop_
_atom_site_type_symbol
_atom_site_label
_atom_site_fract_x
_atom_site_fract_y
_atom_site_fract_z
_atom_site_U_iso_or_equiv
_atom_site_adp_type
_atom_site_calc_flag
_atom_site_refinement_flags
_atom_site_occupancy
C C1 0.0009(4) 0.7101(4) 0.49099(19) 0.0358(6) Uani d . 1
H H1 0.0564 0.6478 0.5456 0.043 Uiso calc R 1
C C2 -0.1423(5) 0.8730(4) 0.4948(2) 0.0402(7) Uani d . 1
H H2 -0.1990 0.9378 0.5502 0.048 Uiso calc R 1
C C3 -0.1821(5) 0.9178(4) 0.4006(2) 0.0383(7) Uani d . 1
H H3 -0.2725 1.0200 0.3788 0.046 Uiso calc R 1
C C4 -0.0578(4) 0.7640(3) 0.24350(18) 0.0260(5) Uani d . 1
C C5 0.1109(5) 0.6225(4) 0.1068(2) 0.0381(7) Uani d . 1
H H5 0.2239 0.5397 0.0758 0.046 Uiso calc R 1
C C6 -0.0462(5) 0.7197(4) 0.0532(2) 0.0388(7) Uani d . 1
H H6 -0.0368 0.7019 -0.0137 0.047 Uiso calc R 1
C C7 0.5004(4) 0.6931(3) 0.4694(2) 0.0312(6) Uani d . 1
C C8 0.2476(4) 0.1598(3) 0.21816(19) 0.0309(6) Uani d . 1
C C9 0.6045(4) 0.3004(4) 0.1046(2) 0.0369(7) Uani d . 1
C C13 -0.2187(4) 0.8625(3) 0.18960(19) 0.0311(6) Uani d . 1
H H13 -0.3319 0.9454 0.2206 0.037 Uiso calc R 1
Cd Cd1 0.5000 0.0000 0.0000 0.02922(9) Uani d S 1
Cd Cd2 0.35673(3) 0.47371(2) 0.314014(13) 0.02935(8) Uani d . 1
N N1 0.5156(4) 0.6693(3) 0.55123(18) 0.0419(6) Uani d . 1
N N2 0.5526(4) 0.2304(3) 0.04926(19) 0.0445(6) Uani d . 1
N N3 0.2614(4) 0.2620(3) 0.26533(18) 0.0438(6) Uani d . 1
N N4 0.1055(3) 0.6441(3) 0.20341(16) 0.0298(5) Uani d . 1
N N5 0.0489(3) 0.6539(3) 0.40006(16) 0.0311(5) Uani d . 1
N N6 -0.0646(3) 0.7848(3) 0.34443(15) 0.0292(5) Uani d . 1
N N7 -0.2124(3) 0.8392(3) 0.09389(16) 0.0325(5) Uani d . 1
S S1 0.67535(14) 0.40534(14) 0.18169(7) 0.0617(3) Uani d . 1
S S2 0.22912(12) 0.01127(9) 0.15191(5) 0.03591(17) Uani d . 1
S S3 0.47355(13) 0.73397(10) 0.35252(5) 0.04143(19) Uani d . 1

loop_
_atom_site_aniso_label
_atom_site_aniso_U_11
_atom_site_aniso_U_22
_atom_site_aniso_U_33
_atom_site_aniso_U_12
_atom_site_aniso_U_13
_atom_site_aniso_U_23
C1 0.0406(16) 0.0454(16) 0.0255(14) -0.0200(14) -0.0055(12) 0.0002(12)
C2 0.0428(17) 0.0477(17) 0.0322(15) -0.0193(14) 0.0024(13) -0.0120(13)
C3 0.0397(16) 0.0325(15) 0.0388(16) -0.0084(13) -0.0025(13) -0.0082(12)
C4 0.0233(13) 0.0304(13) 0.0244(13) -0.0100(11) -0.0017(10) 0.0002(10)
C5 0.0332(15) 0.0398(16) 0.0282(14) 0.0017(13) -0.0024(12) -0.0046(12)
C6 0.0380(16) 0.0445(16) 0.0243(14) -0.0040(13) -0.0039(12) -0.0001(12)
C7 0.0316(14) 0.0281(13) 0.0344(16) -0.0105(11) -0.0082(12) -0.0009(11)
C8 0.0312(15) 0.0360(15) 0.0247(13) -0.0121(12) -0.0023(11) 0.0042(12)
C9 0.0312(15) 0.0371(15) 0.0368(16) -0.0075(13) 0.0061(12) -0.0059(13)
C13 0.0250(13) 0.0337(14) 0.0285(14) -0.0036(11) -0.0035(11) 0.0007(11)
Cd1 0.02909(16) 0.03095(15) 0.02367(15) -0.00539(12) -0.00732(11) -0.00178(11)
Cd2 0.02855(12) 0.03169(12) 0.02402(12) -0.00559(9) -0.00708(8) -0.00237(8)
N1 0.0545(16) 0.0386(14) 0.0348(14) -0.0171(12) -0.0183(12) 0.0057(11)
N2 0.0539(17) 0.0435(15) 0.0377(14) -0.0203(13) 0.0023(12) -0.0115(12)
N3 0.0551(17) 0.0472(15) 0.0326(13) -0.0228(13) -0.0010(12) -0.0081(12)
N4 0.0251(11) 0.0327(12) 0.0280(12) -0.0062(10) -0.0057(9) 0.0008(9)
N5 0.0288(12) 0.0353(12) 0.0266(11) -0.0088(10) -0.0045(9) 0.0028(9)
N6 0.0260(11) 0.0327(12) 0.0263(11) -0.0072(9) -0.0057(9) -0.0008(9)
N7 0.0271(12) 0.0367(12) 0.0283(12) -0.0053(10) -0.0056(10) 0.0032(10)
S1 0.0419(5) 0.0957(7) 0.0566(5) -0.0359(5) 0.0139(4) -0.0407(5)
S2 0.0423(4) 0.0402(4) 0.0301(4) -0.0209(3) -0.0007(3) -0.0051(3)
S3 0.0571(5) 0.0523(5) 0.0274(4) -0.0342(4) -0.0067(3) 0.0023(3)

loop_
_atom_type_symbol
_atom_type_description
_atom_type_scat_dispersion_real
_atom_type_scat_dispersion_imag
_atom_type_scat_source
C C 0.0033 0.0016 'International Tables Vol C Tables 4.2.6.8 and 6.1.1.4'
H H 0.0000 0.0000 'International Tables Vol C Tables 4.2.6.8 and 6.1.1.4'
Cd Cd -0.8075 1.2024 'International Tables Vol C Tables 4.2.6.8 and 6.1.1.4'
N N 0.0061 0.0033 'International Tables Vol C Tables 4.2.6.8 and 6.1.1.4'
S S 0.1246 0.1234 'International Tables Vol C Tables 4.2.6.8 and 6.1.1.4'

loop_
_geom_angle_atom_site_label_1
_geom_angle_atom_site_label_2
_geom_angle_atom_site_label_3
_geom_angle_site_symmetry_1
_geom_angle_site_symmetry_3
_geom_angle
_geom_angle_publ_flag
N5 C1 C2 . . 111.8(3) ?
N5 C1 H1 . . 124.1 ?
C2 C1 H1 . . 124.1 ?
C3 C2 C1 . . 105.6(3) ?
C3 C2 H2 . . 127.2 ?
C1 C2 H2 . . 127.2 ?
N6 C3 C2 . . 106.9(3) ?
N6 C3 H3 . . 126.6 ?
C2 C3 H3 . . 126.6 ?
N4 C4 C13 . . 122.2(2) ?
N4 C4 N6 . . 116.7(2) ?
C13 C4 N6 . . 121.1(2) ?
N4 C5 C6 . . 121.4(3) ?
N4 C5 H5 . . 119.3 ?
C6 C5 H5 . . 119.3 ?
N7 C6 C5 . . 121.9(3) ?
N7 C6 H6 . . 119.0 ?
C5 C6 H6 . . 119.0 ?
N1 C7 S3 . . 178.1(3) ?
N3 C8 S2 . . 179.1(3) ?
N2 C9 S1 . . 178.3(3) ?
N7 C13 C4 . . 120.5(2) ?
N7 C13 H13 . . 119.7 ?
C4 C13 H13 . . 119.7 ?
N2 Cd1 N2 . 2_655 180 y
N2 Cd1 N7 . 1_645 85.94(9) y
N2 Cd1 N7 2_655 1_645 94.06(9) ?
N2 Cd1 N7 . 2_565 94.06(9) y
N2 Cd1 N7 2_655 2_565 85.94(9) y
N7 Cd1 N7 1_645 2_565 180 y
N2 Cd1 S2 . 2_655 86.38(7) y
N2 Cd1 S2 2_655 2_655 93.62(7) ?
N7 Cd1 S2 1_645 2_655 88.34(6) ?
N7 Cd1 S2 2_565 2_655 91.66(6) ?
N2 Cd1 S2 . . 93.62(7) y
N2 Cd1 S2 2_655 . 86.38(7) ?
N7 Cd1 S2 1_645 . 91.66(6) y
N7 Cd1 S2 2_565 . 88.34(6) y
S2 Cd1 S2 2_655 . 180 y
N1 Cd2 N3 2_666 . 91.59(9) y
N1 Cd2 N5 2_666 . 93.71(9) y
N3 Cd2 N5 . . 102.07(9) y
N1 Cd2 N4 2_666 . 159.57(9) y
N3 Cd2 N4 . . 83.77(9) y
N5 Cd2 N4 . . 68.04(7) y
N1 Cd2 S1 2_666 . 105.57(8) y
N3 Cd2 S1 . . 94.46(7) y
N5 Cd2 S1 . . 154.21(6) y
N4 Cd2 S1 . . 94.63(6) y
N1 Cd2 S3 2_666 . 93.51(7) y
N3 Cd2 S3 . . 174.25(7) y
N5 Cd2 S3 . . 80.27(6) y
N4 Cd2 S3 . . 92.33(6) y
S1 Cd2 S3 . . 81.60(3) y
C7 N1 Cd2 . 2_666 156.4(2) ?
C9 N2 Cd1 . . 151.9(3) ?
C8 N3 Cd2 . . 160.7(2) ?
C4 N4 C5 . . 116.7(2) ?
C4 N4 Cd2 . . 116.51(17) ?
C5 N4 Cd2 . . 126.65(18) ?
C1 N5 N6 . . 104.4(2) ?
C1 N5 Cd2 . . 134.13(19) ?
N6 N5 Cd2 . . 112.89(15) ?
C3 N6 N5 . . 111.4(2) ?
C3 N6 C4 . . 129.3(2) ?
N5 N6 C4 . . 119.2(2) ?
C6 N7 C13 . . 117.2(2) ?
C6 N7 Cd1 . 1_465 121.71(18) ?
C13 N7 Cd1 . 1_465 120.98(18) ?
C9 S1 Cd2 . . 98.65(11) ?
C8 S2 Cd1 . . 101.07(10) ?
C7 S3 Cd2 . . 96.52(10) ?

loop_
_geom_bond_atom_site_label_1
_geom_bond_atom_site_label_2
_geom_bond_site_symmetry_2
_geom_bond_distance
_geom_bond_publ_flag
C1 N5 . 1.327(3) ?
C1 C2 . 1.388(4) ?
C1 H1 . 0.9300 ?
C2 C3 . 1.359(4) ?
C2 H2 . 0.9300 ?
C3 N6 . 1.357(3) ?
C3 H3 . 0.9300 ?
C4 N4 . 1.319(3) ?
C4 C13 . 1.388(4) ?
C4 N6 . 1.399(3) ?
C5 N4 . 1.342(3) ?
C5 C6 . 1.365(4) ?
C5 H5 . 0.9300 ?
C6 N7 . 1.331(4) ?
C6 H6 . 0.9300 ?
C7 N1 . 1.142(3) ?
C7 S3 . 1.643(3) ?
C8 N3 . 1.150(4) ?
C8 S2 . 1.647(3) ?
C9 N2 . 1.148(4) ?
C9 S1 . 1.639(3) ?
C13 N7 . 1.332(3) ?
C13 H13 . 0.9300 ?
Cd1 N2 . 2.286(3) y
Cd1 N2 2_655 2.286(3) ?
Cd1 N7 1_645 2.426(2) y
Cd1 N7 2_565 2.426(2) ?
Cd1 S2 2_655 2.6832(8) ?
Cd1 S2 . 2.6832(8) y
Cd2 N1 2_666 2.244(2) y
Cd2 N3 . 2.303(3) y
Cd2 N5 . 2.385(2) y
Cd2 N4 . 2.436(2) y
Cd2 S1 . 2.6603(9) y
Cd2 S3 . 2.7427(8) y
N1 Cd2 2_666 2.244(2) ?
N5 N6 . 1.364(3) ?
N7 Cd1 1_465 2.426(2) ?

loop_
_geom_torsion_atom_site_label_1
_geom_torsion_atom_site_label_2
_geom_torsion_atom_site_label_3
_geom_torsion_atom_site_label_4
_geom_torsion_site_symmetry_1
_geom_torsion_site_symmetry_4
_geom_torsion
N5 C1 C2 C3 . . -0.3(4)
C1 C2 C3 N6 . . -0.3(3)
N4 C5 C6 N7 . . -0.5(5)
N4 C4 C13 N7 . . -0.5(4)
N6 C4 C13 N7 . . -178.6(2)
N7 Cd1 N2 C9 1_645 . -30.1(5)
N7 Cd1 N2 C9 2_565 . 149.9(5)
S2 Cd1 N2 C9 2_655 . -118.7(5)
S2 Cd1 N2 C9 . . 61.3(5)
N1 Cd2 N3 C8 2_666 . -124.3(8)
N5 Cd2 N3 C8 . . 141.6(8)
N4 Cd2 N3 C8 . . 75.7(8)
S1 Cd2 N3 C8 . . -18.5(8)
C13 C4 N4 C5 . . 0.9(4)
N6 C4 N4 C5 . . 179.1(3)
C13 C4 N4 Cd2 . . -175.6(2)
N6 C4 N4 Cd2 . . 2.7(3)
C6 C5 N4 C4 . . -0.4(4)
C6 C5 N4 Cd2 . . 175.7(2)
N1 Cd2 N4 C4 2_666 . 37.2(3)
N3 Cd2 N4 C4 . . 114.9(2)
N5 Cd2 N4 C4 . . 9.15(18)
S1 Cd2 N4 C4 . . -151.14(18)
S3 Cd2 N4 C4 . . -69.38(19)
N1 Cd2 N4 C5 2_666 . -138.9(3)
N3 Cd2 N4 C5 . . -61.2(3)
N5 Cd2 N4 C5 . . -166.9(3)
S1 Cd2 N4 C5 . . 32.8(2)
S3 Cd2 N4 C5 . . 114.6(2)
C2 C1 N5 N6 . . 0.7(3)
C2 C1 N5 Cd2 . . 144.6(2)
N1 Cd2 N5 C1 2_666 . 28.0(3)
N3 Cd2 N5 C1 . . 120.4(3)
N4 Cd2 N5 C1 . . -161.5(3)
S1 Cd2 N5 C1 . . -110.8(3)
S3 Cd2 N5 C1 . . -64.9(3)
N1 Cd2 N5 N6 2_666 . 169.76(17)
N3 Cd2 N5 N6 . . -97.82(18)
N4 Cd2 N5 N6 . . -19.70(16)
S1 Cd2 N5 N6 . . 30.9(3)
S3 Cd2 N5 N6 . . 76.83(17)
C2 C3 N6 N5 . . 0.7(3)
C2 C3 N6 C4 . . 176.0(3)
C1 N5 N6 C3 . . -0.9(3)
Cd2 N5 N6 C3 . . -153.58(19)
C1 N5 N6 C4 . . -176.7(2)
Cd2 N5 N6 C4 . . 30.6(3)
N4 C4 N6 C3 . . 162.2(3)
C13 C4 N6 C3 . . -19.5(4)
N4 C4 N6 N5 . . -22.8(3)
C13 C4 N6 N5 . . 155.5(2)
C5 C6 N7 C13 . . 1.0(5)
C5 C6 N7 Cd1 . 1_465 -176.2(2)
C4 C13 N7 C6 . . -0.5(4)
C4 C13 N7 Cd1 . 1_465 176.70(19)
N1 Cd2 S1 C9 2_666 . 113.39(13)
N3 Cd2 S1 C9 . . 20.49(14)
N5 Cd2 S1 C9 . . -109.59(17)
N4 Cd2 S1 C9 . . -63.61(13)
S3 Cd2 S1 C9 . . -155.29(12)
N2 Cd1 S2 C8 . . -7.34(12)
N2 Cd1 S2 C8 2_655 . 172.66(12)
N7 Cd1 S2 C8 1_645 . 78.70(11)
N7 Cd1 S2 C8 2_565 . -101.30(11)
N1 Cd2 S3 C7 2_666 . -19.29(12)
N5 Cd2 S3 C7 . . 73.89(11)
N4 Cd2 S3 C7 . . 141.13(11)
S1 Cd2 S3 C7 . . -124.53(11)
